data_4120895
loop_
_publ_author_name
'Rodica Ababei'
'C\'eline Pichon'
'Olivier Roubeau'
'Yang-Guang Li'
'Nicolas Br\'efuel'
'Lionel Buisson'
'Philippe Guionneau'
'Corine Mathoni\`ere'
'Rodolphe Cl\'erac'

_publ_contact_author
;
        Rodolphe Clerac
        Centre de Recherche Paul Pascal
    115 avenue du Dr Schweitzer
        33600 PESSAC
    FRANCE
;
_publ_contact_author_email clerac@crpp-bordeaux.cnrs.fr
_publ_contact_author_fax '(33)5 56 84 56 00'
_publ_contact_author_phone '(33)5 56 84 56 50'
_publ_section_title
;
 Rational Design of a Photomagnetic Chain: Bridging Single-Molecule
 Magnets with a Spin-Crossover Complex
;
_journal_name_full 'Journal of the American Chemical Society'
_journal_page_first 14840
_journal_page_last 14853
_journal_paper_doi 10.1021/ja407570n
_journal_volume 135
_journal_year 2013
_chemical_formula_sum 'C17 H25 Fe N7 O'
_chemical_formula_weight 399.29
_chemical_name_systematic
;
 ?
;
_space_group_IT_number 14
_symmetry_cell_setting monoclinic
_symmetry_space_group_name_Hall '-P 2ybc'
_symmetry_space_group_name_H-M 'P 1 21/c 1'
_atom_sites_solution_hydrogens geom
_atom_sites_solution_primary direct
_atom_sites_solution_secondary difmap
_audit_creation_method SHELXL-97
_cell_angle_alpha 90.00
_cell_angle_beta 102.900(10)
_cell_angle_gamma 90.00
_cell_formula_units_Z 4
_cell_length_a 7.6430(10)
_cell_length_b 23.561(5)
_cell_length_c 10.414(3)
_cell_measurement_reflns_used 82284
_cell_measurement_temperature 150(2)
_cell_measurement_theta_max 27.48
_cell_measurement_theta_min 1.0
_cell_volume 1828.0(7)
_computing_cell_refinement 'HKL Scalepack (Otwinowski & Minor 1997)'
_computing_data_collection 'Collect (Bruker AXS BV, 1997-2004)'
_computing_data_reduction 'HKL Denzo and Scalepack (Otwinowski & Minor 1997)'
_computing_structure_refinement 'SHELXL-97 (Sheldrick, 2008)'
_computing_structure_solution 'SHELXS-97 (Sheldrick, 2008)'
_diffrn_ambient_temperature 150(2)
_diffrn_detector_area_resol_mean 9
_diffrn_measured_fraction_theta_full 0.989
_diffrn_measured_fraction_theta_max 0.989
_diffrn_measurement_device_type 'Nonius KappaCCD diffractometer'
_diffrn_measurement_method CCD
_diffrn_radiation_monochromator graphite
_diffrn_radiation_source 'fine-focus sealed tube'
_diffrn_radiation_type MoK\a
_diffrn_radiation_wavelength 0.71073
_diffrn_reflns_av_R_equivalents 0.1530
_diffrn_reflns_av_sigmaI/netI 0.1495
_diffrn_reflns_limit_h_max 9
_diffrn_reflns_limit_h_min -9
_diffrn_reflns_limit_k_max 30
_diffrn_reflns_limit_k_min -29
_diffrn_reflns_limit_l_max 13
_diffrn_reflns_limit_l_min -13
_diffrn_reflns_number 13807
_diffrn_reflns_theta_full 27.41
_diffrn_reflns_theta_max 27.41
_diffrn_reflns_theta_min 3.77
_exptl_absorpt_coefficient_mu 0.847
_exptl_absorpt_correction_T_max 0.9509
_exptl_absorpt_correction_T_min 0.9052
_exptl_absorpt_correction_type multi-scan
_exptl_absorpt_process_details 'HKL Denzo and Scalepack (Otwinowski & Minor 1997)'
_exptl_crystal_colour black
_exptl_crystal_density_diffrn 1.451
_exptl_crystal_description prism
_exptl_crystal_F_000 840
_exptl_crystal_size_max 0.12
_exptl_crystal_size_mid 0.08
_exptl_crystal_size_min 0.06
_refine_diff_density_max 0.574
_refine_diff_density_min -0.523
_refine_diff_density_rms 0.094
_refine_ls_extinction_method none
_refine_ls_goodness_of_fit_ref 1.020
_refine_ls_hydrogen_treatment constr
_refine_ls_matrix_type full
_refine_ls_number_parameters 244
_refine_ls_number_reflns 4124
_refine_ls_number_restraints 0
_refine_ls_restrained_S_all 1.020
_refine_ls_R_factor_all 0.1734
_refine_ls_R_factor_gt 0.0716
_refine_ls_shift/su_max 0.000
_refine_ls_shift/su_mean 0.000
_refine_ls_structure_factor_coef Fsqd
_refine_ls_weighting_details 'calc w=1/[\s^2^(Fo^2^)+(0.0366P)^2^+2.9718P] where P=(Fo^2^+2Fc^2^)/3'
_refine_ls_weighting_scheme calc
_refine_ls_wR_factor_gt 0.1123
_refine_ls_wR_factor_ref 0.1413
_reflns_number_gt 2147
_reflns_number_total 4124
_reflns_threshold_expression >2\s(I)
_cod_data_source_file ja407570n_si_002.cif
_cod_data_source_block fen5phii150k
_cod_database_code 4120895

loop_
_symmetry_equiv_pos_as_xyz
'x, y, z'
'-x, y+1/2, -z+1/2'
'-x, -y, -z'
'x, -y-1/2, z-1/2'

loop_
_atom_site_label
_atom_site_type_symbol
_atom_site_fract_x
_atom_site_fract_y
_atom_site_fract_z
_atom_site_U_iso_or_equiv
_atom_site_adp_type
_atom_site_occupancy
_atom_site_symmetry_multiplicity
_atom_site_calc_flag
_atom_site_refinement_flags
Fe1 Fe 0.55558(9) 0.12631(3) 0.80067(6) 0.0256(2) Uani 1 1 d .
N7 N 0.6742(5) 0.23330(15) 0.6021(4) 0.0313(10) Uani 1 1 d .
N5 N 0.5398(5) 0.04957(15) 0.7677(3) 0.0259(9) Uani 1 1 d .
N3 N 0.5061(5) 0.20974(14) 0.8531(3) 0.0267(9) Uani 1 1 d .
H3 H 0.5885 0.2168 0.9318 0.032 Uiso 1 1 calc R
N1 N 0.8641(5) 0.12562(17) 1.0511(4) 0.0352(10) Uani 1 1 d .
N4 N 0.3736(5) 0.10739(15) 0.8915(3) 0.0246(9) Uani 1 1 d .
N6 N 0.7575(5) 0.11654(16) 0.7062(3) 0.0260(9) Uani 1 1 d .
N2 N 0.2820(6) 0.14609(17) 0.5343(4) 0.0406(11) Uani 1 1 d .
C11 C 0.6412(6) 0.02534(19) 0.6913(4) 0.0287(11) Uani 1 1 d .
C3 C 0.3264(6) 0.20736(19) 0.8880(5) 0.0297(12) Uani 1 1 d .
H3A H 0.2303 0.2082 0.8067 0.036 Uiso 1 1 calc R
H3B H 0.3114 0.2408 0.9421 0.036 Uiso 1 1 calc R
C7 C 0.4124(6) 0.01928(19) 0.8102(4) 0.0279(11) Uani 1 1 d .
C4 C 0.3114(6) 0.15315(18) 0.9647(4) 0.0304(11) Uani 1 1 d .
H4A H 0.3870 0.1557 1.0550 0.037 Uiso 1 1 calc R
H4B H 0.1854 0.1466 0.9705 0.037 Uiso 1 1 calc R
C13 C 0.9116(7) 0.0447(2) 0.5931(5) 0.0395(13) Uani 1 1 d .
H13A H 0.9906 0.0762 0.5817 0.059 Uiso 1 1 calc R
H13B H 0.8526 0.0297 0.5065 0.059 Uiso 1 1 calc R
H13C H 0.9828 0.0147 0.6453 0.059 Uiso 1 1 calc R
C15 C 0.8390(6) 0.2035(2) 0.5969(5) 0.0355(13) Uani 1 1 d .
H15A H 0.9364 0.2318 0.6037 0.043 Uiso 1 1 calc R
H15B H 0.8229 0.1849 0.5098 0.043 Uiso 1 1 calc R
C10 C 0.6141(7) -0.0313(2) 0.6539(4) 0.0349(12) Uani 1 1 d .
H10 H 0.6832 -0.0485 0.5992 0.042 Uiso 1 1 calc R
C8 C 0.3830(6) -0.03775(19) 0.7767(4) 0.0319(12) Uani 1 1 d .
H8 H 0.2951 -0.0591 0.8074 0.038 Uiso 1 1 calc R
C16 C 0.6803(7) 0.26657(19) 0.7223(5) 0.0348(12) Uani 1 1 d .
H16A H 0.7004 0.3070 0.7044 0.042 Uiso 1 1 calc R
H16B H 0.7825 0.2535 0.7922 0.042 Uiso 1 1 calc R
C2 C 0.3806(6) 0.13890(18) 0.6339(5) 0.0278(11) Uani 1 1 d .
C5 C 0.3199(6) 0.0547(2) 0.8894(4) 0.0279(11) Uani 1 1 d .
C12 C 0.7720(6) 0.0656(2) 0.6631(4) 0.0300(12) Uani 1 1 d .
C17 C 0.5087(6) 0.26096(19) 0.7705(4) 0.0307(12) Uani 1 1 d .
H17A H 0.4937 0.2951 0.8225 0.037 Uiso 1 1 calc R
H17B H 0.4059 0.2593 0.6936 0.037 Uiso 1 1 calc R
C6 C 0.1805(6) 0.03299(19) 0.9561(5) 0.0349(13) Uani 1 1 d .
H6A H 0.1360 0.0642 1.0021 0.052 Uiso 1 1 calc R
H6B H 0.2326 0.0036 1.0197 0.052 Uiso 1 1 calc R
H6C H 0.0809 0.0168 0.8903 0.052 Uiso 1 1 calc R
C1 C 0.7452(6) 0.12436(19) 0.9606(4) 0.0261(10) Uani 1 1 d .
C14 C 0.8985(6) 0.1589(2) 0.7031(5) 0.0342(12) Uani 1 1 d .
H14A H 1.0063 0.1393 0.6873 0.041 Uiso 1 1 calc R
H14B H 0.9321 0.1778 0.7900 0.041 Uiso 1 1 calc R
O1 O -0.0218(6) 0.1136(2) 0.3324(4) 0.0665(15) Uani 0.80 1 d P
H1O1 H 0.0835 0.1232 0.3790 0.060 Uiso 0.80 1 d P
H2O1 H -0.0668 0.1456 0.2976 0.060 Uiso 0.80 1 d P
C9 C 0.4844(7) -0.0623(2) 0.6980(5) 0.0390(13) Uani 1 1 d .
H9 H 0.4655 -0.1010 0.6734 0.047 Uiso 1 1 calc R
O2 O 0.131(2) 0.1748(7) 0.2543(17) 0.055(5) Uani 0.20 1 d P
H1O2 H 0.2317 0.1855 0.2326 0.050 Uiso 0.20 1 d P
H2O2 H 0.1050 0.1432 0.2117 0.050 Uiso 0.20 1 d P
H7 H 0.5974 0.2106 0.5914 0.030 Uiso 1 1 d .

loop_
_atom_site_aniso_label
_atom_site_aniso_U_11
_atom_site_aniso_U_22
_atom_site_aniso_U_33
_atom_site_aniso_U_23
_atom_site_aniso_U_13
_atom_site_aniso_U_12
Fe1 0.0295(4) 0.0235(4) 0.0251(4) -0.0004(3) 0.0087(3) -0.0007(4)
N7 0.035(3) 0.030(2) 0.029(2) -0.0012(18) 0.0084(19) -0.0045(19)
N5 0.030(2) 0.024(2) 0.024(2) -0.0008(16) 0.0059(18) 0.0005(18)
N3 0.031(2) 0.026(2) 0.023(2) 0.0017(16) 0.0062(18) -0.0031(18)
N1 0.037(3) 0.040(2) 0.028(2) -0.002(2) 0.008(2) 0.003(2)
N4 0.026(2) 0.025(2) 0.024(2) 0.0021(16) 0.0070(17) 0.0028(17)
N6 0.023(2) 0.032(2) 0.022(2) 0.0013(17) 0.0048(16) 0.0005(18)
N2 0.045(3) 0.043(3) 0.033(3) -0.004(2) 0.006(2) 0.001(2)
C11 0.033(3) 0.031(3) 0.023(3) 0.002(2) 0.008(2) 0.001(2)
C3 0.027(3) 0.030(3) 0.033(3) -0.003(2) 0.008(2) 0.003(2)
C7 0.030(3) 0.024(3) 0.029(3) 0.004(2) 0.007(2) -0.001(2)
C4 0.030(3) 0.032(3) 0.031(3) 0.000(2) 0.010(2) 0.002(2)
C13 0.039(3) 0.040(3) 0.043(3) -0.003(3) 0.018(3) 0.006(3)
C15 0.032(3) 0.039(3) 0.036(3) -0.004(2) 0.008(2) -0.007(2)
C10 0.040(3) 0.033(3) 0.032(3) -0.004(2) 0.008(2) 0.005(3)
C8 0.037(3) 0.029(3) 0.029(3) -0.001(2) 0.007(2) -0.005(2)
C16 0.044(3) 0.027(3) 0.035(3) 0.004(2) 0.011(3) -0.004(2)
C2 0.030(3) 0.024(3) 0.034(3) -0.002(2) 0.018(2) -0.002(2)
C5 0.028(3) 0.030(3) 0.026(3) 0.003(2) 0.004(2) 0.001(2)
C12 0.032(3) 0.036(3) 0.024(3) -0.004(2) 0.009(2) 0.005(2)
C17 0.044(3) 0.021(3) 0.028(3) 0.002(2) 0.010(2) 0.001(2)
C6 0.032(3) 0.032(3) 0.044(3) 0.007(2) 0.016(3) -0.004(2)
C1 0.030(3) 0.025(2) 0.025(3) 0.000(2) 0.009(2) 0.000(2)
C14 0.030(3) 0.042(3) 0.033(3) -0.002(2) 0.012(2) -0.005(2)
O1 0.052(3) 0.096(4) 0.043(3) 0.017(3) -0.008(2) -0.019(3)
C9 0.055(4) 0.025(3) 0.037(3) -0.006(2) 0.009(3) -0.006(3)
O2 0.061(13) 0.058(12) 0.044(11) 0.003(9) 0.004(10) -0.023(10)

loop_
_atom_type_symbol
_atom_type_description
_atom_type_scat_dispersion_real
_atom_type_scat_dispersion_imag
_atom_type_scat_source
C C 0.0033 0.0016 'International Tables Vol C Tables 4.2.6.8 and 6.1.1.4'
H H 0.0000 0.0000 'International Tables Vol C Tables 4.2.6.8 and 6.1.1.4'
N N 0.0061 0.0033 'International Tables Vol C Tables 4.2.6.8 and 6.1.1.4'
O O 0.0106 0.0060 'International Tables Vol C Tables 4.2.6.8 and 6.1.1.4'
Fe Fe 0.3463 0.8444 'International Tables Vol C Tables 4.2.6.8 and 6.1.1.4'

loop_
_geom_angle_atom_site_label_1
_geom_angle_atom_site_label_2
_geom_angle_atom_site_label_3
_geom_angle
N5 Fe1 N4 80.66(16)
N5 Fe1 C1 98.15(17)
N4 Fe1 C1 93.24(16)
N5 Fe1 C2 88.85(17)
N4 Fe1 C2 92.63(16)
C1 Fe1 C2 171.52(19)
N5 Fe1 N6 79.76(16)
N4 Fe1 N6 159.85(15)
C1 Fe1 N6 84.87(16)
C2 Fe1 N6 91.71(16)
N5 Fe1 N3 164.14(16)
N4 Fe1 N3 84.01(14)
C1 Fe1 N3 86.71(17)
C2 Fe1 N3 87.82(16)
N6 Fe1 N3 115.83(15)
C15 N7 C16 115.2(4)
C11 N5 C7 121.0(4)
C11 N5 Fe1 120.1(3)
C7 N5 Fe1 118.5(3)
C17 N3 C3 107.6(3)
C17 N3 Fe1 125.8(3)
C3 N3 Fe1 104.9(3)
C5 N4 C4 124.9(4)
C5 N4 Fe1 118.5(3)
C4 N4 Fe1 116.5(3)
C12 N6 C14 120.0(4)
C12 N6 Fe1 114.1(3)
C14 N6 Fe1 125.1(3)
N5 C11 C10 119.9(4)
N5 C11 C12 110.6(4)
C10 C11 C12 129.4(4)
N3 C3 C4 109.8(4)
N5 C7 C8 120.8(4)
N5 C7 C5 110.9(4)
C8 C7 C5 128.3(4)
N4 C4 C3 105.9(3)
N7 C15 C14 115.4(4)
C9 C10 C11 118.9(4)
C9 C8 C7 118.3(4)
N7 C16 C17 111.8(4)
N2 C2 Fe1 178.0(4)
N4 C5 C7 111.2(4)
N4 C5 C6 125.1(4)
C7 C5 C6 123.7(4)
N6 C12 C11 114.8(4)
N6 C12 C13 126.6(4)
C11 C12 C13 118.6(4)
N3 C17 C16 112.9(4)
N1 C1 Fe1 175.4(4)
N6 C14 C15 112.5(4)
C8 C9 C10 121.0(4)

loop_
_geom_bond_atom_site_label_1
_geom_bond_atom_site_label_2
_geom_bond_distance
Fe1 N5 1.839(4)
Fe1 N4 1.901(4)
Fe1 C1 1.948(5)
Fe1 C2 1.964(5)
Fe1 N6 2.020(4)
Fe1 N3 2.097(3)
N7 C15 1.454(6)
N7 C16 1.469(5)
N5 C11 1.354(5)
N5 C7 1.359(5)
N3 C17 1.485(5)
N3 C3 1.498(5)
N1 C1 1.155(5)
N4 C5 1.307(5)
N4 C4 1.460(5)
N6 C12 1.294(5)
N6 C14 1.474(5)
N2 C2 1.151(5)
C11 C10 1.394(6)
C11 C12 1.455(6)
C3 C4 1.524(6)
C7 C8 1.394(6)
C7 C5 1.462(6)
C13 C12 1.504(6)
C15 C14 1.520(6)
C10 C9 1.388(7)
C8 C9 1.375(6)
C16 C17 1.511(6)
C5 C6 1.486(6)
